data_1550812
loop_
_publ_author_name
'Amorim, Andr\'e L'
'Peterle, Marcos M.'
'Guerreiro, Ana'
'Coimbra, Daniel F.'
'Heying, Renata S.'
'Caramori, Giovani F.'
'Braga, Antonio L.'
'Bortoluzzi, Adailton J.'
'Neves, Ademir'
'Bernardes, Gon\,calo J L'
'Peralta, Rosely A.'

_publ_section_title
;
 Synthesis, characterization and biological evaluation of new manganese
 metal carbonyl compounds that contain sulfur and selenium ligands as a
 promising new class of CORMs.
;
_journal_issue 17
_journal_name_full 'Dalton transactions (Cambridge, England : 2003)'
_journal_page_first 5574
_journal_page_last 5584
_journal_paper_doi 10.1039/c9dt00616h
_journal_volume 48
_journal_year 2019
_chemical_formula_moiety 'C21 H23 Br Mn N O3 Se2'
_chemical_formula_sum 'C21 H23 Br Mn N O3 Se2'
_chemical_formula_weight 630.17
_space_group_crystal_system triclinic
_space_group_IT_number 2
_space_group_name_Hall '-P 1'
_space_group_name_H-M_alt 'P -1'
_symmetry_space_group_name_Hall '-P 1'
_symmetry_space_group_name_H-M 'P -1'
_atom_sites_solution_hydrogens mixed
_audit_creation_method SHELXL-2018/3
_audit_update_record
;
2019-01-30 deposited with the CCDC.    2019-03-28 downloaded from the CCDC.
;
_cell_angle_alpha 103.0160(10)
_cell_angle_beta 97.6530(10)
_cell_angle_gamma 104.8100(10)
_cell_formula_units_Z 2
_cell_length_a 7.5601(2)
_cell_length_b 12.4079(4)
_cell_length_c 13.3682(5)
_cell_measurement_reflns_used 9945
_cell_measurement_temperature 200(2)
_cell_measurement_theta_max 30.52
_cell_measurement_theta_min 2.68
_cell_volume 1156.72(7)
_computing_cell_refinement 'Bruker SAINT'
_computing_data_collection 'Bruker APEX2'
_computing_data_reduction 'Bruker SAINT'
_computing_molecular_graphics 'PLATON (Spek, 2009)'
_computing_publication_material 'SHELXL-2018/1 (Sheldrick, 2018)'
_computing_structure_refinement 'SHELXL-2018/1 (Sheldrick, 2018)'
_computing_structure_solution 'SHELXT 2014/5 (Sheldrick, 2014)'
_diffrn_ambient_temperature 200(2)
_diffrn_measured_fraction_theta_full 1.000
_diffrn_measured_fraction_theta_max 0.999
_diffrn_measurement_device_type 'Bruker APEX-II CCD'
_diffrn_measurement_method '\f and \w scans'
_diffrn_radiation_monochromator graphite
_diffrn_radiation_source 'fine-focus sealed tube'
_diffrn_radiation_type MoK\a
_diffrn_radiation_wavelength 0.71073
_diffrn_reflns_av_R_equivalents 0.0368
_diffrn_reflns_av_unetI/netI 0.0322
_diffrn_reflns_Laue_measured_fraction_full 1.000
_diffrn_reflns_Laue_measured_fraction_max 0.999
_diffrn_reflns_limit_h_max 9
_diffrn_reflns_limit_h_min -9
_diffrn_reflns_limit_k_max 15
_diffrn_reflns_limit_k_min -15
_diffrn_reflns_limit_l_max 17
_diffrn_reflns_limit_l_min -17
_diffrn_reflns_number 21399
_diffrn_reflns_point_group_measured_fraction_full 1.000
_diffrn_reflns_point_group_measured_fraction_max 0.999
_diffrn_reflns_theta_full 25.242
_diffrn_reflns_theta_max 26.999
_diffrn_reflns_theta_min 1.597
_exptl_absorpt_coefficient_mu 5.466
_exptl_absorpt_correction_T_max 0.7458
_exptl_absorpt_correction_T_min 0.4438
_exptl_absorpt_correction_type multi-scan
_exptl_absorpt_process_details
;
Bruker APEX2, SAINT and SADABS, version 2011.8-0; Bruker AXS Inc., 
Madison, Wisconsin, USA
;
_exptl_crystal_colour orange
_exptl_crystal_density_diffrn 1.809
_exptl_crystal_description plate
_exptl_crystal_F_000 616
_exptl_crystal_size_max 0.40
_exptl_crystal_size_mid 0.20
_exptl_crystal_size_min 0.04
_refine_diff_density_max 1.696
_refine_diff_density_min -0.763
_refine_diff_density_rms 0.122
_refine_ls_extinction_method none
_refine_ls_goodness_of_fit_ref 1.092
_refine_ls_hydrogen_treatment constr
_refine_ls_matrix_type full
_refine_ls_number_parameters 262
_refine_ls_number_reflns 5046
_refine_ls_number_restraints 0
_refine_ls_restrained_S_all 1.092
_refine_ls_R_factor_all 0.0547
_refine_ls_R_factor_gt 0.0421
_refine_ls_shift/su_max 0.000
_refine_ls_shift/su_mean 0.000
_refine_ls_structure_factor_coef Fsqd
_refine_ls_weighting_details 'w=1/[\s^2^(Fo^2^)+(0.0001P)^2^+6.5682P] where P=(Fo^2^+2Fc^2^)/3'
_refine_ls_weighting_scheme calc
_refine_ls_wR_factor_gt 0.0892
_refine_ls_wR_factor_ref 0.0968
_reflns_Friedel_coverage 0.000
_reflns_number_gt 4234
_reflns_number_total 5046
_reflns_threshold_expression 'I > 2\s(I)'
_cod_data_source_file c9dt00616h2.cif
_cod_data_source_block bzlse
_cod_depositor_comments 'Adding full bibliography for 1550812--1550814.cif.'
_cod_database_code 1550812
_shelx_shelxl_version_number 2018/3
_shelx_space_group_comment
;
The symmetry employed for this shelxl refinement is uniquely defined
by the following loop, which should always be used as a source of
symmetry information in preference to the above space-group names.
They are only intended as comments.
;

loop_
_space_group_symop_operation_xyz
'x, y, z'
'-x, -y, -z'

loop_
_atom_site_label
_atom_site_type_symbol
_atom_site_fract_x
_atom_site_fract_y
_atom_site_fract_z
_atom_site_U_iso_or_equiv
_atom_site_adp_type
_atom_site_occupancy
_atom_site_site_symmetry_order
_atom_site_calc_flag
_atom_site_refinement_flags_posn
_atom_site_refinement_flags_adp
Mn1 Mn 0.04822(8) 0.24717(6) 0.36963(5) 0.02279(15) Uani 1 1 d . .
C1 C -0.0773(6) 0.2314(4) 0.2389(4) 0.0284(10) Uani 1 1 d . .
C2 C -0.0982(6) 0.3315(4) 0.4210(4) 0.0288(10) Uani 1 1 d . .
C3 C 0.2231(6) 0.3737(4) 0.3665(4) 0.0305(10) Uani 1 1 d . .
Br1 Br -0.18077(6) 0.06458(4) 0.38307(4) 0.03612(13) Uani 1 1 d . .
O1 O -0.1593(5) 0.2241(3) 0.1584(3) 0.0423(9) Uani 1 1 d . .
O2 O -0.1944(5) 0.3841(3) 0.4491(3) 0.0448(9) Uani 1 1 d . .
O3 O 0.3336(5) 0.4552(3) 0.3659(3) 0.0393(8) Uani 1 1 d . .
N1 N 0.1941(5) 0.2525(3) 0.5191(3) 0.0284(8) Uani 1 1 d . .
H1 H 0.121825 0.196548 0.533807 0.034 Uiso 1 1 d R U
Se2 Se 0.25871(8) 0.48069(5) 0.82120(4) 0.04820(17) Uani 1 1 d . .
Se1 Se 0.21551(6) 0.11019(4) 0.29952(4) 0.02842(12) Uani 1 1 d . .
C4 C 0.2158(7) 0.3576(4) 0.6055(4) 0.0330(11) Uani 1 1 d . .
H4A H 0.098658 0.379549 0.597570 0.040 Uiso 1 1 calc R U
H4B H 0.316812 0.422155 0.597869 0.040 Uiso 1 1 calc R U
C5 C 0.2605(7) 0.3437(5) 0.7159(4) 0.0407(12) Uani 1 1 d . .
H5A H 0.385030 0.331359 0.728039 0.049 Uiso 1 1 calc R U
H5B H 0.166997 0.274835 0.722533 0.049 Uiso 1 1 calc R U
C6 C 0.3770(7) 0.2295(5) 0.5155(4) 0.0374(12) Uani 1 1 d . .
H6A H 0.433113 0.226067 0.585522 0.045 Uiso 1 1 calc R U
H6B H 0.462773 0.293670 0.497251 0.045 Uiso 1 1 calc R U
C7 C 0.3546(7) 0.1176(5) 0.4362(4) 0.0366(11) Uani 1 1 d . .
H7A H 0.287964 0.052302 0.461225 0.044 Uiso 1 1 calc R U
H7B H 0.479482 0.109483 0.428991 0.044 Uiso 1 1 calc R U
C10 C -0.0052(8) 0.4740(4) 0.7851(4) 0.0412(12) Uani 1 1 d . .
H10A H -0.023293 0.544593 0.828843 0.049 Uiso 1 1 calc R U
H10B H -0.033525 0.475383 0.711019 0.049 Uiso 1 1 calc R U
C11 C -0.1429(7) 0.3704(4) 0.7991(4) 0.0304(10) Uani 1 1 d . .
C12 C -0.2068(8) 0.3747(5) 0.8920(4) 0.0464(14) Uani 1 1 d . .
H12 H -0.162310 0.444291 0.947289 0.056 Uiso 1 1 calc R U
C13 C -0.3340(9) 0.2798(6) 0.9057(5) 0.0576(17) Uani 1 1 d . .
H13 H -0.375038 0.284117 0.970223 0.069 Uiso 1 1 calc R U
C14 C -0.4010(8) 0.1789(5) 0.8257(6) 0.0559(17) Uani 1 1 d . .
H14 H -0.488658 0.113413 0.834662 0.067 Uiso 1 1 calc R U
C15 C -0.3404(8) 0.1737(5) 0.7335(5) 0.0493(15) Uani 1 1 d . .
H15 H -0.386308 0.103871 0.678453 0.059 Uiso 1 1 calc R U
C16 C -0.2133(7) 0.2681(4) 0.7185(4) 0.0387(12) Uani 1 1 d . .
H16 H -0.174180 0.263172 0.653429 0.046 Uiso 1 1 calc R U
C20 C 0.4212(6) 0.1861(5) 0.2374(4) 0.0368(11) Uani 1 1 d . .
H20A H 0.480844 0.267456 0.279039 0.044 Uiso 1 1 calc R U
H20B H 0.517296 0.144815 0.235938 0.044 Uiso 1 1 calc R U
C21 C 0.3352(6) 0.1813(4) 0.1280(4) 0.0338(11) Uani 1 1 d . .
C22 C 0.2916(8) 0.2763(5) 0.1057(4) 0.0426(13) Uani 1 1 d . .
H22 H 0.323925 0.346996 0.159200 0.051 Uiso 1 1 calc R U
C23 C 0.2014(9) 0.2694(6) 0.0063(5) 0.0545(16) Uani 1 1 d . .
H23 H 0.173404 0.335475 -0.007948 0.065 Uiso 1 1 calc R U
C24 C 0.1526(9) 0.1690(6) -0.0707(5) 0.0599(18) Uani 1 1 d . .
H24 H 0.087502 0.163981 -0.138236 0.072 Uiso 1 1 calc R U
C25 C 0.1977(11) 0.0746(6) -0.0507(5) 0.068(2) Uani 1 1 d . .
H25 H 0.166989 0.004904 -0.105301 0.082 Uiso 1 1 calc R U
C26 C 0.2868(10) 0.0801(5) 0.0476(4) 0.0513(15) Uani 1 1 d . .
H26 H 0.315591 0.013741 0.060573 0.062 Uiso 1 1 calc R U

loop_
_atom_site_aniso_label
_atom_site_aniso_U_11
_atom_site_aniso_U_22
_atom_site_aniso_U_33
_atom_site_aniso_U_23
_atom_site_aniso_U_13
_atom_site_aniso_U_12
Mn1 0.0156(3) 0.0284(3) 0.0238(3) 0.0078(3) 0.0044(2) 0.0048(2)
C1 0.022(2) 0.027(2) 0.034(3) 0.0072(19) 0.006(2) 0.0036(17)
C2 0.022(2) 0.035(2) 0.026(2) 0.0061(19) 0.0037(18) 0.0063(19)
C3 0.027(2) 0.036(3) 0.027(2) 0.004(2) 0.0053(19) 0.012(2)
Br1 0.0215(2) 0.0396(3) 0.0469(3) 0.0189(2) 0.0080(2) 0.00154(19)
O1 0.039(2) 0.052(2) 0.034(2) 0.0133(17) -0.0007(17) 0.0117(17)
O2 0.036(2) 0.052(2) 0.049(2) 0.0070(18) 0.0111(18) 0.0208(18)
O3 0.0332(19) 0.0340(19) 0.045(2) 0.0092(16) 0.0116(16) -0.0006(15)
N1 0.0191(18) 0.038(2) 0.028(2) 0.0102(17) 0.0070(15) 0.0067(16)
Se2 0.0399(3) 0.0591(4) 0.0286(3) 0.0001(2) 0.0056(2) -0.0038(3)
Se1 0.0236(2) 0.0343(2) 0.0298(3) 0.00938(19) 0.00776(18) 0.01082(18)
C4 0.030(2) 0.044(3) 0.025(2) 0.011(2) 0.008(2) 0.009(2)
C5 0.034(3) 0.059(3) 0.029(3) 0.012(2) 0.005(2) 0.015(2)
C6 0.024(2) 0.061(3) 0.029(3) 0.012(2) 0.003(2) 0.018(2)
C7 0.034(3) 0.056(3) 0.030(3) 0.018(2) 0.008(2) 0.025(2)
C10 0.045(3) 0.035(3) 0.041(3) 0.005(2) 0.011(2) 0.011(2)
C11 0.031(2) 0.033(2) 0.029(3) 0.009(2) 0.0039(19) 0.0126(19)
C12 0.042(3) 0.056(3) 0.032(3) 0.004(3) 0.005(2) 0.007(3)
C13 0.044(3) 0.078(5) 0.050(4) 0.029(3) 0.014(3) 0.004(3)
C14 0.036(3) 0.049(4) 0.084(5) 0.035(4) 0.003(3) 0.005(3)
C15 0.039(3) 0.033(3) 0.069(4) 0.005(3) -0.003(3) 0.012(2)
C16 0.033(3) 0.042(3) 0.039(3) 0.004(2) 0.001(2) 0.015(2)
C20 0.021(2) 0.049(3) 0.045(3) 0.015(2) 0.016(2) 0.011(2)
C21 0.023(2) 0.043(3) 0.036(3) 0.012(2) 0.012(2) 0.008(2)
C22 0.046(3) 0.043(3) 0.042(3) 0.015(2) 0.018(3) 0.011(2)
C23 0.061(4) 0.068(4) 0.049(4) 0.030(3) 0.018(3) 0.028(3)
C24 0.058(4) 0.082(5) 0.037(3) 0.028(3) 0.005(3) 0.006(3)
C25 0.097(6) 0.056(4) 0.032(3) 0.001(3) 0.008(3) 0.003(4)
C26 0.076(4) 0.045(3) 0.035(3) 0.011(3) 0.017(3) 0.020(3)

loop_
_atom_type_symbol
_atom_type_description
_atom_type_scat_dispersion_real
_atom_type_scat_dispersion_imag
_atom_type_scat_source
C C 0.0033 0.0016 'International Tables Vol C Tables 4.2.6.8 and 6.1.1.4'
H H 0.0000 0.0000 'International Tables Vol C Tables 4.2.6.8 and 6.1.1.4'
N N 0.0061 0.0033 'International Tables Vol C Tables 4.2.6.8 and 6.1.1.4'
O O 0.0106 0.0060 'International Tables Vol C Tables 4.2.6.8 and 6.1.1.4'
Mn Mn 0.3368 0.7283 'International Tables Vol C Tables 4.2.6.8 and 6.1.1.4'
Se Se -0.0929 2.2259 'International Tables Vol C Tables 4.2.6.8 and 6.1.1.4'
Br Br -0.2901 2.4595 'International Tables Vol C Tables 4.2.6.8 and 6.1.1.4'

loop_
_geom_angle_atom_site_label_1
_geom_angle_atom_site_label_2
_geom_angle_atom_site_label_3
_geom_angle
C3 Mn1 C2 92.1(2)
C3 Mn1 C1 92.2(2)
C2 Mn1 C1 88.0(2)
C3 Mn1 N1 90.56(19)
C2 Mn1 N1 95.13(18)
C1 Mn1 N1 175.76(18)
C3 Mn1 Se1 95.26(15)
C2 Mn1 Se1 172.65(15)
C1 Mn1 Se1 91.44(15)
N1 Mn1 Se1 85.11(11)
C3 Mn1 Br1 175.63(16)
C2 Mn1 Br1 90.21(15)
C1 Mn1 Br1 91.59(14)
N1 Mn1 Br1 85.54(11)
Se1 Mn1 Br1 82.47(3)
O1 C1 Mn1 177.6(4)
O2 C2 Mn1 177.1(4)
O3 C3 Mn1 178.9(5)
C6 N1 C4 110.5(4)
C6 N1 Mn1 112.9(3)
C4 N1 Mn1 115.9(3)
C6 N1 H1 108.4
C4 N1 H1 106.3
Mn1 N1 H1 102.0
C5 Se2 C10 99.9(2)
C7 Se1 C20 100.7(2)
C7 Se1 Mn1 95.12(15)
C20 Se1 Mn1 110.73(16)
N1 C4 C5 114.8(4)
N1 C4 H4A 108.6
C5 C4 H4A 108.6
N1 C4 H4B 108.6
C5 C4 H4B 108.6
H4A C4 H4B 107.5
C4 C5 Se2 110.8(4)
C4 C5 H5A 109.5
Se2 C5 H5A 109.5
C4 C5 H5B 109.5
Se2 C5 H5B 109.5
H5A C5 H5B 108.1
N1 C6 C7 111.1(4)
N1 C6 H6A 109.4
C7 C6 H6A 109.4
N1 C6 H6B 109.4
C7 C6 H6B 109.4
H6A C6 H6B 108.0
C6 C7 Se1 111.7(3)
C6 C7 H7A 109.3
Se1 C7 H7A 109.3
C6 C7 H7B 109.3
Se1 C7 H7B 109.3
H7A C7 H7B 107.9
C11 C10 Se2 115.4(4)
C11 C10 H10A 108.4
Se2 C10 H10A 108.4
C11 C10 H10B 108.4
Se2 C10 H10B 108.4
H10A C10 H10B 107.5
C12 C11 C16 118.1(5)
C12 C11 C10 120.8(5)
C16 C11 C10 121.1(5)
C13 C12 C11 121.3(6)
C13 C12 H12 119.4
C11 C12 H12 119.4
C14 C13 C12 119.9(6)
C14 C13 H13 120.0
C12 C13 H13 120.0
C15 C14 C13 119.4(6)
C15 C14 H14 120.3
C13 C14 H14 120.3
C14 C15 C16 121.3(6)
C14 C15 H15 119.4
C16 C15 H15 119.4
C15 C16 C11 119.9(5)
C15 C16 H16 120.0
C11 C16 H16 120.0
C21 C20 Se1 106.8(3)
C21 C20 H20A 110.4
Se1 C20 H20A 110.4
C21 C20 H20B 110.4
Se1 C20 H20B 110.4
H20A C20 H20B 108.6
C22 C21 C26 117.8(5)
C22 C21 C20 120.8(5)
C26 C21 C20 121.2(5)
C23 C22 C21 120.7(6)
C23 C22 H22 119.6
C21 C22 H22 119.6
C24 C23 C22 120.4(6)
C24 C23 H23 119.8
C22 C23 H23 119.8
C23 C24 C25 119.7(6)
C23 C24 H24 120.2
C25 C24 H24 120.2
C24 C25 C26 120.5(6)
C24 C25 H25 119.8
C26 C25 H25 119.8
C25 C26 C21 120.8(6)
C25 C26 H26 119.6
C21 C26 H26 119.6

loop_
_geom_bond_atom_site_label_1
_geom_bond_atom_site_label_2
_geom_bond_distance
Mn1 C3 1.788(5)
Mn1 C2 1.806(5)
Mn1 C1 1.817(5)
Mn1 N1 2.129(4)
Mn1 Se1 2.4625(8)
Mn1 Br1 2.5344(8)
C1 O1 1.140(6)
C2 O2 1.141(6)
C3 O3 1.138(6)
N1 C6 1.486(6)
N1 C4 1.491(6)
N1 H1 0.8455
Se2 C5 1.952(6)
Se2 C10 1.965(6)
Se1 C7 1.954(5)
Se1 C20 1.986(5)
C4 C5 1.528(7)
C4 H4A 0.9900
C4 H4B 0.9900
C5 H5A 0.9900
C5 H5B 0.9900
C6 C7 1.499(7)
C6 H6A 0.9900
C6 H6B 0.9900
C7 H7A 0.9900
C7 H7B 0.9900
C10 C11 1.498(7)
C10 H10A 0.9900
C10 H10B 0.9900
C11 C12 1.386(7)
C11 C16 1.393(7)
C12 C13 1.383(8)
C12 H12 0.9500
C13 C14 1.377(9)
C13 H13 0.9500
C14 C15 1.366(9)
C14 H14 0.9500
C15 C16 1.385(8)
C15 H15 0.9500
C16 H16 0.9500
C20 C21 1.501(7)
C20 H20A 0.9900
C20 H20B 0.9900
C21 C22 1.385(7)
C21 C26 1.385(8)
C22 C23 1.383(8)
C22 H22 0.9500
C23 C24 1.354(9)
C23 H23 0.9500
C24 C25 1.370(10)
C24 H24 0.9500
C25 C26 1.373(9)
C25 H25 0.9500
C26 H26 0.9500

loop_
_geom_torsion_atom_site_label_1
_geom_torsion_atom_site_label_2
_geom_torsion_atom_site_label_3
_geom_torsion_atom_site_label_4
_geom_torsion
C6 N1 C4 C5 -69.2(5)
Mn1 N1 C4 C5 160.8(3)
N1 C4 C5 Se2 -173.9(3)
C4 N1 C6 C7 174.3(4)
Mn1 N1 C6 C7 -54.1(5)
N1 C6 C7 Se1 51.8(5)
Se2 C10 C11 C12 92.9(5)
Se2 C10 C11 C16 -88.5(5)
C16 C11 C12 C13 1.3(8)
C10 C11 C12 C13 179.9(5)
C11 C12 C13 C14 -0.7(10)
C12 C13 C14 C15 0.2(10)
C13 C14 C15 C16 -0.3(9)
C14 C15 C16 C11 0.9(8)
C12 C11 C16 C15 -1.4(7)
C10 C11 C16 C15 180.0(5)
Se1 C20 C21 C22 99.1(5)
Se1 C20 C21 C26 -77.0(5)
C26 C21 C22 C23 0.4(8)
C20 C21 C22 C23 -175.8(5)
C21 C22 C23 C24 0.6(9)
C22 C23 C24 C25 -1.8(10)
C23 C24 C25 C26 2.0(11)
C24 C25 C26 C21 -0.9(11)
C22 C21 C26 C25 -0.3(9)
C20 C21 C26 C25 175.9(6)
